data_7012948
loop_
_publ_author_name
'Raquel Garcia'
'Ant\'onio Paulo'
'\^Angela Domingos'
'Isabel Santos'

_publ_section_title
;
 Rhenium(I) tris(carbonyl) complexes with soft scorpionates
;
_journal_issue 13
_journal_name_full 'Dalton Trans.'
_journal_page_first 2757
_journal_page_last 2760
_journal_paper_doi 10.1039/b302899b
_journal_year 2003
_chemical_formula_structural '[Re{MeB(timMe)3}(CO)3].C4H8O'
_chemical_formula_sum 'C20 H26 B N6 O4 Re S3'
_chemical_formula_weight 707.66
_chemical_name_systematic
; 
? 
;
_space_group_IT_number 2
_symmetry_cell_setting triclinic
_symmetry_space_group_name_Hall '-P 1'
_symmetry_space_group_name_H-M 'P -1'
_atom_sites_solution_hydrogens geom
_atom_sites_solution_primary direct
_atom_sites_solution_secondary difmap
_audit_creation_method SHELXL
_cell_angle_alpha 74.08(2)
_cell_angle_beta 68.28(2)
_cell_angle_gamma 63.490(10)
_cell_formula_units_Z 4
_cell_length_a 14.053(3)
_cell_length_b 15.030(3)
_cell_length_c 15.128(3)
_cell_measurement_reflns_used 25
_cell_measurement_temperature 293(2)
_cell_measurement_theta_max 10.2
_cell_measurement_theta_min 7.5
_cell_volume 2633.3(10)
_computing_cell_refinement 'CAD4 software(Enraf-Nonius, 1989)'
_computing_data_collection 'CAD4 software(Enraf-Nonius,1989)'
_computing_data_reduction process-MOLEN
_computing_molecular_graphics 'ORTEP-3 (Farrugia,1997)'
_computing_structure_refinement 'SHELXL-93 (Sheldrick, 1993)'
_computing_structure_solution 'SHELXS-86 (Sheldrick, 1990)'
_diffrn_ambient_temperature 293(2)
_diffrn_measurement_device CAD4-Enraf-Nonius
_diffrn_measurement_method \w/2\qscans
_diffrn_radiation_monochromator graphite
_diffrn_radiation_source 'fine-focus sealed tube'
_diffrn_radiation_type MoK\a
_diffrn_radiation_wavelength 0.71073
_diffrn_reflns_av_R_equivalents 0.0454
_diffrn_reflns_av_sigmaI/netI 0.0854
_diffrn_reflns_limit_h_max 15
_diffrn_reflns_limit_h_min -14
_diffrn_reflns_limit_k_max 17
_diffrn_reflns_limit_k_min 0
_diffrn_reflns_limit_l_max 17
_diffrn_reflns_limit_l_min -17
_diffrn_reflns_number 9584
_diffrn_reflns_theta_max 25.01
_diffrn_reflns_theta_min 1.53
_diffrn_standards_decay_% 19.3
_diffrn_standards_interval_time 60
_diffrn_standards_number 3
_exptl_absorpt_coefficient_mu 4.891
_exptl_absorpt_correction_T_max 0.9996
_exptl_absorpt_correction_T_min 0.620
_exptl_absorpt_correction_type 'empirical via\y-scan North et al (1968)'
_exptl_crystal_colour white
_exptl_crystal_density_diffrn 1.785
_exptl_crystal_density_meas ?
_exptl_crystal_description plate
_exptl_crystal_F_000 1392
_exptl_crystal_size_max 0.34
_exptl_crystal_size_mid 0.20
_exptl_crystal_size_min 0.11
_refine_diff_density_max 0.782
_refine_diff_density_min -0.745
_refine_diff_density_rms 0.142
_refine_ls_extinction_method none
_refine_ls_goodness_of_fit_all 1.066
_refine_ls_goodness_of_fit_obs 1.128
_refine_ls_hydrogen_treatment riding
_refine_ls_matrix_type full
_refine_ls_number_parameters 581
_refine_ls_number_reflns 7969
_refine_ls_number_restraints 10
_refine_ls_restrained_S_all 1.248
_refine_ls_restrained_S_obs 1.129
_refine_ls_R_factor_all 0.1222
_refine_ls_R_factor_obs 0.0592
_refine_ls_shift/esd_max -0.010
_refine_ls_shift/esd_mean 0.000
_refine_ls_structure_factor_coef Fsqd
_refine_ls_weighting_details 'w=1/[\s^2^(Fo^2^)+(0.0296P)^2^+9.1667P] where P=(Fo^2^+2Fc^2^)/3'
_refine_ls_weighting_scheme calc
_refine_ls_wR_factor_all 0.1302
_refine_ls_wR_factor_obs 0.0908
_reflns_number_observed 5655
_reflns_number_total 9199
_reflns_observed_criterion >2sigma(I)
_cod_data_source_file b302899b.txt
_cod_data_source_block '[raquel.remesz3]remesz3b'
_cod_depositor_comments
;
The following automatic conversions were performed:

'_refine_ls_weighting_scheme' value 'calc
w=1/[\s^2^(Fo^2^)+(0.0296P)^2^+9.1667P] where P=(Fo^2^+2Fc^2^)/3' was
changed to 'calc'. New tag '_refine_ls_weighting_details' was
created. The value of the new tag was set to
'w=1/[\s^2^(Fo^2^)+(0.0296P)^2^+9.1667P] where P=(Fo^2^+2Fc^2^)/3'.

Automatic conversion script
Id: cif_fix_values 3143 2015-03-26 13:38:13Z robertas 
;
_cod_original_cell_volume 2633.3(9)
_cod_original_sg_symbol_H-M P-1
_cod_database_code 7012948

loop_
_symmetry_equiv_pos_as_xyz
'x, y, z'
'-x, -y, -z'

loop_
_atom_site_aniso_label
_atom_site_aniso_U_11
_atom_site_aniso_U_22
_atom_site_aniso_U_33
_atom_site_aniso_U_23
_atom_site_aniso_U_13
_atom_site_aniso_U_12
Re1 0.0426(3) 0.0477(3) 0.0397(3) -0.0093(2) -0.0076(3) -0.0186(3)
Re2 0.0541(4) 0.0553(3) 0.0471(3) -0.0147(3) -0.0103(3) -0.0262(3)
S1 0.058(2) 0.045(2) 0.053(2) -0.0154(14) -0.018(2) -0.0191(15)
S2 0.038(2) 0.048(2) 0.050(2) -0.0064(14) -0.0091(14) -0.0130(14)
S3 0.041(2) 0.055(2) 0.048(2) -0.0175(14) -0.0057(14) -0.0198(15)
S4 0.057(2) 0.046(2) 0.055(2) -0.0070(15) -0.009(2) -0.026(2)
S5 0.057(2) 0.053(2) 0.052(2) -0.019(2) -0.002(2) -0.025(2)
S6 0.055(2) 0.051(2) 0.052(2) -0.0149(14) -0.0039(15) -0.034(2)
O1 0.060(6) 0.093(7) 0.065(6) -0.034(5) 0.012(5) -0.028(5)
O2 0.097(8) 0.047(6) 0.085(7) 0.014(5) -0.025(6) -0.027(5)
O3 0.119(10) 0.163(12) 0.104(9) -0.013(8) -0.058(8) -0.071(9)
O4 0.098(8) 0.085(7) 0.087(7) -0.036(6) -0.016(6) -0.052(6)
O5 0.066(7) 0.080(7) 0.107(8) -0.028(6) -0.023(6) -0.013(6)
O6 0.142(11) 0.124(9) 0.054(7) 0.002(6) -0.021(7) -0.058(8)
N11 0.034(6) 0.047(6) 0.060(7) -0.020(5) -0.013(5) -0.007(5)
N12 0.051(7) 0.057(7) 0.071(8) -0.033(6) -0.019(6) -0.003(6)
N21 0.046(6) 0.055(6) 0.037(5) 0.005(5) -0.013(5) -0.030(5)
N22 0.060(7) 0.060(7) 0.055(7) 0.002(5) -0.014(5) -0.038(6)
N31 0.027(5) 0.077(7) 0.033(5) -0.029(5) 0.000(4) -0.022(5)
N32 0.061(7) 0.047(6) 0.038(6) -0.006(5) -0.005(5) -0.029(5)
N41 0.044(6) 0.050(6) 0.070(7) -0.026(5) -0.004(6) -0.025(5)
N42 0.082(9) 0.063(7) 0.057(7) -0.014(6) 0.008(7) -0.050(7)
N51 0.041(6) 0.045(6) 0.051(6) -0.011(5) -0.009(5) -0.016(5)
N52 0.057(7) 0.041(6) 0.055(7) -0.013(5) -0.008(5) -0.022(5)
N61 0.053(6) 0.054(6) 0.037(5) -0.011(4) -0.004(5) -0.032(5)
N62 0.053(7) 0.046(6) 0.046(6) -0.017(5) -0.002(5) -0.021(5)
C1 0.067(9) 0.056(8) 0.053(8) -0.020(7) -0.008(7) -0.024(7)
C2 0.050(8) 0.048(8) 0.058(8) 0.007(6) -0.007(6) -0.024(7)
C3 0.079(11) 0.101(12) 0.044(8) 0.001(8) -0.009(8) -0.049(9)
C4 0.050(8) 0.069(9) 0.045(7) -0.018(6) -0.009(6) -0.028(7)
C5 0.088(12) 0.061(9) 0.071(10) -0.014(8) -0.024(9) -0.031(9)
C6 0.095(12) 0.096(11) 0.059(9) -0.005(8) -0.033(9) -0.053(9)
C10 0.067(9) 0.060(8) 0.062(9) -0.006(7) -0.018(7) -0.025(7)
C11 0.048(8) 0.038(6) 0.060(8) -0.012(6) -0.018(6) -0.021(6)
C12 0.033(7) 0.063(8) 0.069(9) -0.021(7) -0.018(7) -0.010(6)
C13 0.046(9) 0.078(10) 0.093(12) -0.030(9) -0.034(8) 0.007(7)
C14 0.053(9) 0.090(11) 0.084(11) -0.049(9) -0.021(8) 0.004(8)
C20 0.074(10) 0.074(9) 0.083(10) -0.022(8) -0.032(8) -0.026(8)
C21 0.036(7) 0.045(7) 0.043(7) -0.018(6) 0.006(5) -0.012(6)
C22 0.070(10) 0.068(9) 0.057(9) -0.001(7) -0.011(7) -0.046(8)
C23 0.064(10) 0.085(11) 0.080(10) -0.007(8) -0.013(8) -0.052(8)
C24 0.064(9) 0.106(11) 0.079(10) 0.001(9) -0.031(8) -0.052(9)
C31 0.038(7) 0.040(6) 0.046(7) -0.018(5) -0.012(6) -0.009(5)
C32 0.042(7) 0.055(8) 0.047(7) -0.011(6) -0.010(6) -0.017(6)
C33 0.059(9) 0.064(9) 0.048(8) -0.024(7) -0.016(7) -0.017(7)
C34 0.069(9) 0.053(8) 0.062(9) -0.002(6) -0.008(7) -0.031(7)
C41 0.060(8) 0.064(8) 0.040(7) -0.025(6) -0.001(6) -0.036(7)
C42 0.044(9) 0.061(9) 0.096(12) -0.030(8) 0.008(8) -0.029(7)
C43 0.049(9) 0.068(9) 0.083(11) -0.046(8) 0.018(8) -0.031(8)
C44 0.111(14) 0.103(13) 0.096(13) -0.011(11) -0.002(11) -0.072(11)
C51 0.038(7) 0.053(8) 0.055(8) -0.025(6) 0.001(6) -0.018(6)
C52 0.071(9) 0.057(8) 0.063(9) -0.006(7) -0.032(7) -0.026(7)
C53 0.071(10) 0.054(8) 0.074(10) -0.009(8) -0.012(8) -0.028(7)
C54 0.099(12) 0.055(8) 0.072(10) -0.030(7) -0.008(8) -0.032(8)
C61 0.046(7) 0.038(6) 0.037(6) -0.011(5) -0.004(5) -0.017(6)
C62 0.083(11) 0.065(9) 0.057(8) -0.020(7) -0.009(8) -0.046(8)
C63 0.083(11) 0.055(8) 0.066(9) -0.022(7) -0.014(8) -0.032(8)
C64 0.054(9) 0.072(9) 0.073(10) -0.021(7) -0.005(7) -0.017(7)
B1 0.024(7) 0.047(8) 0.029(7) 0.005(6) 0.001(5) 0.000(6)
B2 0.058(10) 0.047(8) 0.055(9) -0.015(7) -0.001(7) -0.025(7)

loop_
_atom_site_label
_atom_site_type_symbol
_atom_site_fract_x
_atom_site_fract_y
_atom_site_fract_z
_atom_site_U_iso_or_equiv
_atom_site_thermal_displace_type
_atom_site_occupancy
_atom_site_calc_flag
_atom_site_refinement_flags
_atom_site_disorder_group
Re1 Re 0.67645(4) 0.73857(3) 0.40027(3) 0.0434(2) Uani 1 d . .
Re2 Re 0.90531(4) 0.81524(4) 0.79731(3) 0.0497(2) Uani 1 d . .
S1 S 0.7042(3) 0.5564(2) 0.4556(2) 0.0496(8) Uani 1 d . .
S2 S 0.4979(2) 0.7861(2) 0.5354(2) 0.0476(7) Uani 1 d . .
S3 S 0.7797(2) 0.7339(2) 0.5069(2) 0.0473(7) Uani 1 d . .
S4 S 0.9524(3) 0.9465(2) 0.8280(2) 0.0524(8) Uani 1 d . .
S5 S 1.1070(3) 0.6984(2) 0.7703(2) 0.0542(8) Uani 1 d . .
S6 S 0.8641(2) 0.7495(2) 0.9725(2) 0.0490(8) Uani 1 d . .
O1 O 0.8987(7) 0.6828(7) 0.2448(6) 0.077(3) Uani 1 d . .
O2 O 0.6344(8) 0.9594(6) 0.3334(7) 0.082(3) Uani 1 d . .
O3 O 0.5610(10) 0.7363(10) 0.2668(8) 0.116(4) Uani 1 d . .
O4 O 0.8441(8) 0.6551(7) 0.7725(7) 0.081(3) Uani 1 d . .
O5 O 0.6630(9) 0.9597(7) 0.8296(8) 0.087(3) Uani 1 d . .
O6 O 0.9544(10) 0.8872(8) 0.5836(7) 0.109(4) Uani 1 d . .
N11 N 0.7536(7) 0.5347(6) 0.6234(7) 0.047(2) Uani 1 d . .
N12 N 0.8860(8) 0.4473(7) 0.5138(8) 0.061(3) Uani 1 d . .
N21 N 0.5408(7) 0.6078(7) 0.6588(6) 0.044(2) Uani 1 d . .
N22 N 0.4138(8) 0.6418(7) 0.5910(7) 0.055(3) Uani 1 d . .
N31 N 0.6353(7) 0.7026(7) 0.6867(6) 0.043(2) Uani 1 d . .
N32 N 0.6453(8) 0.8532(7) 0.6447(6) 0.048(2) Uani 1 d . .
N41 N 1.1450(8) 0.8214(7) 0.8801(7) 0.052(3) Uani 1 d . .
N42 N 1.1721(11) 0.9090(8) 0.7394(8) 0.067(3) Uani 1 d . .
N51 N 1.1144(7) 0.6607(7) 0.9592(7) 0.046(2) Uani 1 d . .
N52 N 1.1338(8) 0.5332(7) 0.9011(7) 0.051(3) Uani 1 d . .
N61 N 0.9780(8) 0.8268(6) 1.0266(6) 0.045(2) Uani 1 d . .
N62 N 0.7975(8) 0.8956(7) 1.0780(6) 0.049(2) Uani 1 d . .
C1 C 0.8145(11) 0.7040(9) 0.3036(9) 0.058(3) Uani 1 d . .
C2 C 0.6507(10) 0.8771(9) 0.3570(9) 0.056(3) Uani 1 d . .
C3 C 0.6021(12) 0.7401(11) 0.3183(10) 0.074(4) Uani 1 d . .
C4 C 0.8671(10) 0.7166(9) 0.7796(8) 0.052(3) Uani 1 d . .
C5 C 0.7561(13) 0.9069(10) 0.8154(10) 0.071(4) Uani 1 d . .
C6 C 0.9361(12) 0.8595(11) 0.6650(11) 0.075(4) Uani 1 d . .
C10 C 0.6276(10) 0.5451(9) 0.7998(8) 0.064(4) Uani 1 d . .
H10A H 0.6313(10) 0.4795(9) 0.8008(8) 0.095 Uiso 1 calc R .
H10B H 0.5574(10) 0.5824(9) 0.8412(8) 0.095 Uiso 1 calc R .
H10C H 0.6865(10) 0.5391(9) 0.8216(8) 0.095 Uiso 1 calc R .
C11 C 0.7809(9) 0.5126(8) 0.5350(8) 0.045(3) Uani 1 d . .
C12 C 0.8453(9) 0.4811(9) 0.6553(9) 0.054(3) Uani 1 d . .
H12 H 0.8488(9) 0.4823(9) 0.7152(9) 0.065 Uiso 1 calc R .
C13 C 0.9289(11) 0.4270(10) 0.5891(11) 0.076(4) Uani 1 d . .
H13 H 1.0003(11) 0.3849(10) 0.5926(11) 0.092 Uiso 1 calc R .
C14 C 0.9468(10) 0.4016(10) 0.4242(9) 0.079(5) Uani 1 d . .
H14A H 1.0210(10) 0.3572(10) 0.4257(9) 0.119 Uiso 1 calc R .
H14B H 0.9494(10) 0.4533(10) 0.3705(9) 0.119 Uiso 1 calc R .
H14C H 0.9095(10) 0.3644(10) 0.4179(9) 0.119 Uiso 1 calc R .
C20 C 1.1718(11) 0.7423(10) 1.0492(9) 0.073(4) Uani 1 d . .
H20A H 1.1643(11) 0.8051(10) 1.0607(9) 0.109 Uiso 1 calc R .
H20B H 1.2486(11) 0.7035(10) 1.0210(9) 0.109 Uiso 1 calc R .
H20C H 1.1441(11) 0.7060(10) 1.1088(9) 0.109 Uiso 1 calc R .
C21 C 0.4867(9) 0.6747(8) 0.5979(8) 0.045(3) Uani 1 d . .
C22 C 0.5060(11) 0.5298(10) 0.6878(9) 0.061(4) Uani 1 d . .
H22 H 0.5324(11) 0.4719(10) 0.7287(9) 0.073 Uiso 1 calc R .
C23 C 0.4284(11) 0.5519(11) 0.6474(10) 0.071(4) Uani 1 d . .
H23 H 0.3897(11) 0.5121(11) 0.6561(10) 0.085 Uiso 1 calc R .
C24 C 0.3387(11) 0.6926(10) 0.5311(10) 0.075(4) Uani 1 d . .
H24A H 0.3456(11) 0.7550(10) 0.4991(10) 0.113 Uiso 1 calc R .
H24B H 0.2637(11) 0.7053(10) 0.5705(10) 0.113 Uiso 1 calc R .
H24C H 0.3575(11) 0.6510(10) 0.4842(10) 0.113 Uiso 1 calc R .
C31 C 0.6838(9) 0.7628(8) 0.6156(8) 0.041(3) Uani 1 d . .
C32 C 0.5635(9) 0.7622(9) 0.7603(8) 0.049(3) Uani 1 d . .
H32 H 0.5183(9) 0.7426(9) 0.8179(8) 0.058 Uiso 1 calc R .
C33 C 0.5708(10) 0.8510(9) 0.7340(8) 0.056(3) Uani 1 d . .
H33 H 0.5315(10) 0.9039(9) 0.7706(8) 0.067 Uiso 1 calc R .
C34 C 0.6735(10) 0.9387(8) 0.5889(9) 0.063(4) Uani 1 d . .
H34A H 0.6350(10) 0.9936(8) 0.6260(9) 0.095 Uiso 1 calc R .
H34B H 0.6518(10) 0.9584(8) 0.5310(9) 0.095 Uiso 1 calc R .
H34C H 0.7521(10) 0.9202(8) 0.5730(9) 0.095 Uiso 1 calc R .
C41 C 1.0928(10) 0.8890(9) 0.8171(8) 0.050(3) Uani 1 d . .
C42 C 1.2590(11) 0.7962(10) 0.8399(11) 0.068(4) Uani 1 d . .
H42 H 1.3143(11) 0.7501(10) 0.8679(11) 0.082 Uiso 1 calc R .
C43 C 1.2734(12) 0.8503(10) 0.7546(11) 0.067(4) Uani 1 d . .
H43 H 1.3415(12) 0.8486(10) 0.7118(11) 0.080 Uiso 1 calc R .
C44 C 1.1488(13) 0.9784(12) 0.6558(11) 0.100(5) Uani 1 d . .
H44A H 1.2171(13) 0.9805(12) 0.6102(11) 0.150 Uiso 1 calc R .
H44B H 1.1009(13) 1.0440(12) 0.6741(11) 0.150 Uiso 1 calc R .
H44C H 1.1131(13) 0.9570(12) 0.6274(11) 0.150 Uiso 1 calc R .
C51 C 1.1192(9) 0.6316(8) 0.8803(8) 0.049(3) Uani 1 d . .
C52 C 1.1238(10) 0.5798(9) 1.0298(9) 0.060(3) Uani 1 d . .
H52 H 1.1212(10) 0.5791(9) 1.0923(9) 0.072 Uiso 1 calc R .
C53 C 1.1373(11) 0.5022(10) 0.9928(10) 0.068(4) Uani 1 d . .
H53 H 1.1474(11) 0.4378(10) 1.0250(10) 0.081 Uiso 1 calc R .
C54 C 1.1457(12) 0.4744(9) 0.8340(9) 0.075(4) Uani 1 d . .
H54A H 1.1397(12) 0.5158(9) 0.7739(9) 0.112 Uiso 1 calc R .
H54B H 1.0884(12) 0.4482(9) 0.8590(9) 0.112 Uiso 1 calc R .
H54C H 1.2170(12) 0.4198(9) 0.8244(9) 0.112 Uiso 1 calc R .
C61 C 0.8846(9) 0.8242(8) 1.0262(7) 0.041(3) Uani 1 d . .
C62 C 0.9504(12) 0.9019(9) 1.0777(9) 0.062(4) Uani 1 d . .
H62 H 0.9997(12) 0.9202(9) 1.0888(9) 0.074 Uiso 1 calc R .
C63 C 0.8382(12) 0.9445(9) 1.1089(9) 0.065(4) Uani 1 d . .
H63 H 0.7964(12) 0.9976(9) 1.1451(9) 0.078 Uiso 1 calc R .
C64 C 0.6809(10) 0.9218(10) 1.0930(9) 0.071(4) Uani 1 d . .
H64A H 0.6726(10) 0.8767(10) 1.0648(9) 0.106 Uiso 1 calc R .
H64B H 0.6489(10) 0.9893(10) 1.0636(9) 0.106 Uiso 1 calc R .
H64C H 0.6438(10) 0.9169(10) 1.1606(9) 0.106 Uiso 1 calc R .
B1 B 0.6404(10) 0.6030(10) 0.6915(8) 0.043(3) Uani 1 d . .
B2 B 1.1031(12) 0.7623(10) 0.9786(10) 0.054(4) Uani 1 d . .
O1S O 0.4511(19) 0.7096(18) -0.0031(15) 0.233(9) Uiso 1 d . .
C1S C 0.4164(25) 0.8068(23) 0.0134(21) 0.221(13) Uiso 1 d . .
H1S1 H 0.3945(25) 0.8541(23) -0.0406(21) 0.265 Uiso 1 calc R .
H1S2 H 0.3537(25) 0.8215(23) 0.0707(21) 0.265 Uiso 1 calc R .
C2S C 0.5056(26) 0.8124(22) 0.0251(21) 0.217(13) Uiso 1 d . .
H2S1 H 0.4836(26) 0.8412(22) 0.0831(21) 0.260 Uiso 1 calc R .
H2S2 H 0.5357(26) 0.8541(22) -0.0291(21) 0.260 Uiso 1 calc R .
C3S C 0.5859(26) 0.7134(25) 0.0315(22) 0.234(14) Uiso 1 d . .
H3S1 H 0.6183(26) 0.7032(25) 0.0819(22) 0.281 Uiso 1 calc R .
H3S2 H 0.6448(26) 0.7037(25) -0.0286(22) 0.281 Uiso 1 calc R .
C4S C 0.5359(29) 0.6394(25) 0.0525(24) 0.269(16) Uiso 1 d . .
H4S1 H 0.5018(29) 0.6244(25) 0.1204(24) 0.322 Uiso 1 calc R .
H4S2 H 0.5868(29) 0.5781(25) 0.0245(24) 0.322 Uiso 1 calc R .
O2S O 0.1322(22) 0.7938(30) 0.3592(24) 0.434(19) Uiso 1 d D .
C5S C 0.1684(32) 0.8601(25) 0.3828(23) 0.319(20) Uiso 1 d D .
H5S1 H 0.1804(32) 0.8365(25) 0.4457(23) 0.383 Uiso 1 calc R .
H5S2 H 0.1124(32) 0.9278(25) 0.3830(23) 0.383 Uiso 1 calc R .
C6S C 0.2774(32) 0.8578(26) 0.3051(30) 0.342(22) Uiso 1 d D .
H6S1 H 0.3341(32) 0.8444(26) 0.3344(30) 0.410 Uiso 1 calc R .
H6S2 H 0.2659(32) 0.9216(26) 0.2640(30) 0.410 Uiso 1 calc R .
C7S C 0.3132(24) 0.7719(30) 0.2458(22) 0.350(23) Uiso 1 d D .
H7S1 H 0.3069(24) 0.7987(30) 0.1813(22) 0.420 Uiso 1 calc R .
H7S2 H 0.3890(24) 0.7253(30) 0.2423(22) 0.420 Uiso 1 calc R .
C8S C 0.2319(32) 0.7215(19) 0.3021(26) 0.281(17) Uiso 1 d D .
H8S1 H 0.2125(32) 0.7001(19) 0.2585(26) 0.337 Uiso 1 calc R .
H8S2 H 0.2652(32) 0.6629(19) 0.3440(26) 0.337 Uiso 1 calc R .

loop_
_atom_type_symbol
_atom_type_description
_atom_type_scat_dispersion_real
_atom_type_scat_dispersion_imag
_atom_type_scat_source
H H 0.0000 0.0000 'International Tables Vol C Tables 4.2.6.8 and 6.1.1.4'
C C 0.0033 0.0016 'International Tables Vol C Tables 4.2.6.8 and 6.1.1.4'
N N 0.0061 0.0033 'International Tables Vol C Tables 4.2.6.8 and 6.1.1.4'
O O 0.0106 0.0060 'International Tables Vol C Tables 4.2.6.8 and 6.1.1.4'
B B 0.0013 0.0007 'International Tables Vol C Tables 4.2.6.8 and 6.1.1.4'
S S 0.1246 0.1234 'International Tables Vol C Tables 4.2.6.8 and 6.1.1.4'
Re Re -1.0185 7.2310 'International Tables Vol C Tables 4.2.6.8 and 6.1.1.4'

loop_
_geom_angle_atom_site_label_1
_geom_angle_atom_site_label_2
_geom_angle_atom_site_label_3
_geom_angle
_geom_angle_site_symmetry_1
_geom_angle_site_symmetry_3
_geom_angle_publ_flag
C3 Re1 C1 91.9(6) . . ?
C3 Re1 C2 90.5(6) . . ?
C1 Re1 C2 89.3(5) . . ?
C3 Re1 S3 178.6(4) . . ?
C1 Re1 S3 86.8(4) . . ?
C2 Re1 S3 90.0(4) . . ?
C3 Re1 S1 87.5(5) . . ?
C1 Re1 S1 91.6(4) . . ?
C2 Re1 S1 177.8(4) . . ?
S3 Re1 S1 92.01(10) . . ?
C3 Re1 S2 91.5(4) . . ?
C1 Re1 S2 176.5(4) . . ?
C2 Re1 S2 90.2(4) . . ?
S3 Re1 S2 89.76(10) . . ?
S1 Re1 S2 88.97(10) . . ?
C6 Re2 C5 90.1(6) . . ?
C6 Re2 C4 90.1(5) . . ?
C5 Re2 C4 89.9(5) . . ?
C6 Re2 S6 177.5(4) . . ?
C5 Re2 S6 90.5(4) . . ?
C4 Re2 S6 87.4(4) . . ?
C6 Re2 S5 88.8(5) . . ?
C5 Re2 S5 177.8(4) . . ?
C4 Re2 S5 92.0(4) . . ?
S6 Re2 S5 90.78(11) . . ?
C6 Re2 S4 92.0(4) . . ?
C5 Re2 S4 89.4(4) . . ?
C4 Re2 S4 177.7(3) . . ?
S6 Re2 S4 90.41(9) . . ?
S5 Re2 S4 88.73(10) . . ?
C11 S1 Re1 106.9(4) . . ?
C21 S2 Re1 106.1(3) . . ?
C31 S3 Re1 106.6(4) . . ?
C41 S4 Re2 104.6(4) . . ?
C51 S5 Re2 106.0(4) . . ?
C61 S6 Re2 105.7(4) . . ?
C11 N11 C12 106.9(9) . . ?
C11 N11 B1 132.7(10) . . ?
C12 N11 B1 120.4(9) . . ?
C11 N12 C13 110.0(10) . . ?
C11 N12 C14 125.1(11) . . ?
C13 N12 C14 125.0(11) . . ?
C21 N21 C22 108.4(10) . . ?
C21 N21 B1 130.7(9) . . ?
C22 N21 B1 120.7(10) . . ?
C23 N22 C21 106.6(10) . . ?
C23 N22 C24 127.5(11) . . ?
C21 N22 C24 125.8(10) . . ?
C31 N31 C32 105.3(9) . . ?
C31 N31 B1 132.8(8) . . ?
C32 N31 B1 121.6(9) . . ?
C31 N32 C33 107.2(9) . . ?
C31 N32 C34 126.1(9) . . ?
C33 N32 C34 126.7(10) . . ?
C41 N41 C42 108.8(11) . . ?
C41 N41 B2 132.4(10) . . ?
C42 N41 B2 118.4(12) . . ?
C41 N42 C43 108.3(12) . . ?
C41 N42 C44 123.9(13) . . ?
C43 N42 C44 127.8(12) . . ?
C51 N51 C52 107.5(9) . . ?
C51 N51 B2 132.0(10) . . ?
C52 N51 B2 120.4(10) . . ?
C53 N52 C51 108.0(10) . . ?
C53 N52 C54 127.5(11) . . ?
C51 N52 C54 124.5(11) . . ?
C61 N61 C62 108.5(10) . . ?
C61 N61 B2 130.8(9) . . ?
C62 N61 B2 120.7(10) . . ?
C63 N62 C61 108.2(10) . . ?
C63 N62 C64 124.7(10) . . ?
C61 N62 C64 126.9(10) . . ?
O1 C1 Re1 179.9(9) . . ?
O2 C2 Re1 178.5(11) . . ?
O3 C3 Re1 176.4(15) . . ?
O4 C4 Re2 177.3(11) . . ?
O5 C5 Re2 176.8(13) . . ?
O6 C6 Re2 179.6(13) . . ?
N12 C11 N11 107.8(10) . . ?
N12 C11 S1 122.0(9) . . ?
N11 C11 S1 130.1(9) . . ?
C13 C12 N11 110.7(11) . . ?
C12 C13 N12 104.6(11) . . ?
N21 C21 N22 108.0(9) . . ?
N21 C21 S2 129.8(9) . . ?
N22 C21 S2 122.2(9) . . ?
C23 C22 N21 107.6(12) . . ?
C22 C23 N22 109.4(12) . . ?
N32 C31 N31 109.3(9) . . ?
N32 C31 S3 122.3(9) . . ?
N31 C31 S3 128.4(8) . . ?
C33 C32 N31 108.5(10) . . ?
C32 C33 N32 109.6(10) . . ?
N41 C41 N42 107.0(11) . . ?
N41 C41 S4 129.1(9) . . ?
N42 C41 S4 123.8(11) . . ?
C43 C42 N41 106.9(13) . . ?
C42 C43 N42 109.0(12) . . ?
N51 C51 N52 107.9(10) . . ?
N51 C51 S5 130.5(9) . . ?
N52 C51 S5 121.6(9) . . ?
C53 C52 N51 107.9(12) . . ?
C52 C53 N52 108.6(12) . . ?
N61 C61 N62 108.1(9) . . ?
N61 C61 S6 130.7(8) . . ?
N62 C61 S6 121.1(9) . . ?
C63 C62 N61 107.4(11) . . ?
C62 C63 N62 107.8(11) . . ?
N31 B1 N11 112.8(9) . . ?
N31 B1 N21 111.2(9) . . ?
N11 B1 N21 106.6(9) . . ?
N31 B1 C10 111.3(10) . . ?
N11 B1 C10 108.0(9) . . ?
N21 B1 C10 106.7(9) . . ?
N51 B2 N41 108.2(9) . . ?
N51 B2 N61 110.3(10) . . ?
N41 B2 N61 108.7(10) . . ?
N51 B2 C20 110.1(11) . . ?
N41 B2 C20 111.5(11) . . ?
N61 B2 C20 108.1(10) . . ?
C1S O1S C4S 108.8(24) . . ?
C2S C1S O1S 105.8(27) . . ?
C1S C2S C3S 106.9(28) . . ?
C2S C3S C4S 111.1(29) . . ?
C3S C4S O1S 92.1(25) . . ?
C8S O2S C5S 106.8(13) . . ?
O2S C5S C6S 106.9(12) . . ?
C5S C6S C7S 106.3(10) . . ?
C8S C7S C6S 103.4(11) . . ?
O2S C8S C7S 108.3(13) . . ?

loop_
_geom_bond_atom_site_label_1
_geom_bond_atom_site_label_2
_geom_bond_distance
_geom_bond_site_symmetry_2
_geom_bond_publ_flag
Re1 C3 1.88(2) . ?
Re1 C1 1.894(13) . ?
Re1 C2 1.910(12) . ?
Re1 S3 2.509(3) . ?
Re1 S1 2.526(3) . ?
Re1 S2 2.527(3) . ?
Re2 C6 1.876(15) . ?
Re2 C5 1.89(2) . ?
Re2 C4 1.896(12) . ?
Re2 S6 2.505(3) . ?
Re2 S5 2.525(3) . ?
Re2 S4 2.537(3) . ?
S1 C11 1.711(12) . ?
S2 C21 1.726(11) . ?
S3 C31 1.713(11) . ?
S4 C41 1.727(13) . ?
S5 C51 1.717(12) . ?
S6 C61 1.722(11) . ?
O1 C1 1.155(13) . ?
O2 C2 1.129(12) . ?
O3 C3 1.154(15) . ?
O4 C4 1.148(12) . ?
O5 C5 1.161(15) . ?
O6 C6 1.156(14) . ?
N11 C11 1.341(13) . ?
N11 C12 1.364(13) . ?
N11 B1 1.599(14) . ?
N12 C11 1.333(13) . ?
N12 C13 1.38(2) . ?
N12 C14 1.472(14) . ?
N21 C21 1.329(13) . ?
N21 C22 1.369(13) . ?
N21 B1 1.62(2) . ?
N22 C23 1.359(15) . ?
N22 C21 1.367(13) . ?
N22 C24 1.458(14) . ?
N31 C31 1.384(13) . ?
N31 C32 1.404(12) . ?
N31 B1 1.45(2) . ?
N32 C31 1.352(12) . ?
N32 C33 1.372(13) . ?
N32 C34 1.459(13) . ?
N41 C41 1.342(14) . ?
N41 C42 1.394(14) . ?
N41 B2 1.56(2) . ?
N42 C41 1.360(14) . ?
N42 C43 1.37(2) . ?
N42 C44 1.44(2) . ?
N51 C51 1.349(13) . ?
N51 C52 1.374(14) . ?
N51 B2 1.561(15) . ?
N52 C53 1.349(15) . ?
N52 C51 1.360(13) . ?
N52 C54 1.440(13) . ?
N61 C61 1.332(13) . ?
N61 C62 1.376(13) . ?
N61 B2 1.57(2) . ?
N62 C63 1.358(14) . ?
N62 C61 1.358(12) . ?
N62 C64 1.445(14) . ?
C10 B1 1.62(2) . ?
C12 C13 1.33(2) . ?
C20 B2 1.58(2) . ?
C22 C23 1.32(2) . ?
C32 C33 1.323(15) . ?
C42 C43 1.32(2) . ?
C52 C53 1.34(2) . ?
C62 C63 1.35(2) . ?
O1S C1S 1.38(3) . ?
O1S C4S 1.54(3) . ?
C1S C2S 1.37(3) . ?
C2S C3S 1.41(3) . ?
C3S C4S 1.47(4) . ?
O2S C8S 1.47(2) . ?
O2S C5S 1.47(2) . ?
C5S C6S 1.54(2) . ?
C6S C7S 1.56(2) . ?
C7S C8S 1.52(2) . ?
